data_7708329
loop_
_publ_author_name
'Li, Meng-Hua'
'You, Ming-Hua'
'Lin, Mei-Jin'

_publ_section_title
;
 Encapsulating third donors into D--A hybrid heterostructures to form
 three-component charge-transfer complexes for enhanced electrical
 properties
;
_journal_name_full 'Dalton Transactions'
_journal_paper_doi 10.1039/D1DT02230J
_journal_year 2021
_chemical_formula_moiety 'Cu4 I6, I2, C16 H14 N4 S2'
_chemical_formula_sum 'C16 H14 Cu4 I8 N4 S2'
_chemical_formula_weight 1595.79
_space_group_crystal_system triclinic
_space_group_IT_number 2
_space_group_name_Hall '-P 1'
_space_group_name_H-M_alt 'P -1'
_atom_sites_solution_hydrogens geom
_audit_creation_date 2021-07-03
_audit_creation_method
;
Olex2 1.3
(compiled 2020.11.12 svn.r5f609507 for OlexSys, GUI svn.r6272)
;
_audit_update_record
;
2021-07-03 deposited with the CCDC.	2021-08-31 downloaded from the CCDC.
;
_cell_angle_alpha 110.950(5)
_cell_angle_beta 97.265(5)
_cell_angle_gamma 94.237(5)
_cell_formula_units_Z 1
_cell_length_a 5.9584(3)
_cell_length_b 11.7691(7)
_cell_length_c 12.0851(6)
_cell_measurement_reflns_used 5251
_cell_measurement_temperature 293(2)
_cell_measurement_theta_max 29.3230
_cell_measurement_theta_min 2.9920
_cell_volume 778.58(8)
_computing_cell_refinement 'CrysAlisPro 1.171.39.28b (Rigaku OD, 2015)'
_computing_data_collection 'CrysAlisPro 1.171.39.28b (Rigaku OD, 2015)'
_computing_data_reduction 'CrysAlisPro 1.171.39.28b (Rigaku OD, 2015)'
_computing_molecular_graphics 'Olex2 1.3 (Dolomanov et al., 2009)'
_computing_publication_material 'Olex2 1.3 (Dolomanov et al., 2009)'
_computing_structure_refinement 'SHELXL 2018/3 (Sheldrick, 2015)'
_computing_structure_solution 'SHELXT 2018/2 (Sheldrick, 2018)'
_diffrn_ambient_temperature 293(2)
_diffrn_detector 'CCD plate'
_diffrn_measured_fraction_theta_full 0.998
_diffrn_measured_fraction_theta_max 0.822
_diffrn_measurement_details
;
List of Runs (angles in degrees, time in seconds):

  # Type    Start    End  Width  t~exp~   \w     \q     \k     \f   Frames
#--------------------------------------------------------------------------
  1  \w     31.00  77.00   0.50    6.00    --    5.00  55.00-180.00   92
  2  \w    -12.00  77.00   0.50    6.00    --   -9.60  55.00-150.00  178
  3  \w    -21.00  75.00   0.50    6.00    --   -9.60  55.00   0.00  192
  4  \w    -96.00 -60.00   0.50    6.00    --   -9.60  43.00 -90.00   72
  5  \w    -15.00  11.00   0.50    6.00    --   -9.60  43.00 -90.00   52
  6  \w     43.00  68.00   0.50    6.00    --   -9.60  43.00 -90.00   50
  7  \w    -85.00 -38.00   0.50    6.00    --   -9.60  55.00-150.00   94
  8  \w    -97.00  63.00   0.50    6.00    --   -9.60  55.00 120.00  320
;
_diffrn_measurement_device 'four-circle diffractometer'
_diffrn_measurement_device_type 'XtaLAB AFC11 (RCD3): quarter-chi single'
_diffrn_measurement_method '\w scans'
_diffrn_orient_matrix_type 'CrysAlisPro convention (1999,Acta A55,543-557)'
_diffrn_orient_matrix_UB_11 0.1169400000
_diffrn_orient_matrix_UB_12 0.0032155000
_diffrn_orient_matrix_UB_13 0.0228398000
_diffrn_orient_matrix_UB_21 0.0227054000
_diffrn_orient_matrix_UB_22 -0.0272709000
_diffrn_orient_matrix_UB_23 -0.0594173000
_diffrn_orient_matrix_UB_31 0.0212800000
_diffrn_orient_matrix_UB_32 0.0589966000
_diffrn_orient_matrix_UB_33 -0.0026475000
_diffrn_radiation_monochromator graphite
_diffrn_radiation_probe x-ray
_diffrn_radiation_type 'Mo K\a'
_diffrn_radiation_wavelength 0.71073
_diffrn_reflns_av_R_equivalents 0.0519
_diffrn_reflns_av_unetI/netI 0.0526
_diffrn_reflns_Laue_measured_fraction_full 0.998
_diffrn_reflns_Laue_measured_fraction_max 0.822
_diffrn_reflns_limit_h_max 7
_diffrn_reflns_limit_h_min -8
_diffrn_reflns_limit_k_max 15
_diffrn_reflns_limit_k_min -15
_diffrn_reflns_limit_l_max 16
_diffrn_reflns_limit_l_min -15
_diffrn_reflns_number 10094
_diffrn_reflns_point_group_measured_fraction_full 0.998
_diffrn_reflns_point_group_measured_fraction_max 0.822
_diffrn_reflns_theta_full 25.242
_diffrn_reflns_theta_max 29.582
_diffrn_reflns_theta_min 2.074
_diffrn_source 'fine-focus sealed X-ray tube'
_diffrn_source_type 'Enhance (Mo) X-ray Source'
_exptl_absorpt_coefficient_mu 10.775
_exptl_absorpt_correction_T_max 1.00000
_exptl_absorpt_correction_T_min 0.41235
_exptl_absorpt_correction_type multi-scan
_exptl_absorpt_process_details
;
CrysAlisPro 1.171.39.28b (Rigaku Oxford Diffraction, 2015)
Empirical absorption correction using spherical harmonics,
 implemented in SCALE3 ABSPACK scaling algorithm.
;
_exptl_crystal_colour 'clear light black'
_exptl_crystal_colour_lustre clear
_exptl_crystal_colour_modifier light
_exptl_crystal_colour_primary black
_exptl_crystal_density_diffrn 3.403
_exptl_crystal_description plate
_exptl_crystal_F_000 710
_exptl_crystal_size_max 0.32
_exptl_crystal_size_mid 0.27
_exptl_crystal_size_min 0.08
_refine_diff_density_max 1.919
_refine_diff_density_min -1.780
_refine_diff_density_rms 0.219
_refine_ls_extinction_method none
_refine_ls_goodness_of_fit_ref 1.027
_refine_ls_hydrogen_treatment constr
_refine_ls_matrix_type full
_refine_ls_number_parameters 155
_refine_ls_number_reflns 3599
_refine_ls_number_restraints 0
_refine_ls_restrained_S_all 1.027
_refine_ls_R_factor_all 0.0500
_refine_ls_R_factor_gt 0.0362
_refine_ls_shift/su_max 0.001
_refine_ls_shift/su_mean 0.000
_refine_ls_structure_factor_coef Fsqd
_refine_ls_weighting_details 'w=1/[\s^2^(Fo^2^)+(0.0466P)^2^] where P=(Fo^2^+2Fc^2^)/3'
_refine_ls_weighting_scheme calc
_refine_ls_wR_factor_gt 0.0891
_refine_ls_wR_factor_ref 0.0946
_reflns_Friedel_coverage 0.000
_reflns_number_gt 2807
_reflns_number_total 3599
_reflns_threshold_expression 'I > 2\s(I)'
_cod_data_source_file d1dt02230j2.cif
_cod_data_source_block liszocui-i2
_cod_original_cell_volume 778.57(8)
_cod_database_code 7708329
_shelx_shelxl_version_number 2018/3
_shelx_space_group_comment
;
The symmetry employed for this shelxl refinement is uniquely defined
by the following loop, which should always be used as a source of
symmetry information in preference to the above space-group names.
They are only intended as comments.
;
_shelx_estimated_absorpt_t_max 0.479
_shelx_estimated_absorpt_t_min 0.130
_reflns_odcompleteness_completeness 99.84
_reflns_odcompleteness_iscentric 1
_reflns_odcompleteness_theta 26.32
_olex2_refinement_description
;
1. Fixed Uiso
 At 1.2 times of:
  All C(H) groups
 At 1.5 times of:
  All C(H,H,H) groups
2.a Aromatic/amide H refined with riding coordinates:
 C6(H6), C4(H4), C2(H2), C3(H3)
2.b Idealised Me refined as rotating group:
 C1(H1A,H1B,H1C)
;
_olex2_submission_special_instructions 'No special instructions were received'
_oxdiff_exptl_absorpt_empirical_details
;
Empirical correction (ABSPACK) includes:
- Absorption correction using spherical harmonics
- Frame scaling
;
_oxdiff_exptl_absorpt_empirical_full_max 3.502
_oxdiff_exptl_absorpt_empirical_full_min 0.637

loop_
_space_group_symop_operation_xyz
'x, y, z'
'-x, -y, -z'

loop_
_atom_site_label
_atom_site_type_symbol
_atom_site_fract_x
_atom_site_fract_y
_atom_site_fract_z
_atom_site_U_iso_or_equiv
_atom_site_adp_type
_atom_site_occupancy
_atom_site_site_symmetry_order
_atom_site_calc_flag
_atom_site_refinement_flags_posn
_atom_site_refinement_flags_adp
_atom_site_refinement_flags_occupancy
_atom_site_disorder_assembly
_atom_site_disorder_group
I1 I 0.27686(6) 0.97179(4) 1.11903(3) 0.03500(13) Uani 1 1 d . . . . .
I3 I 1.15364(7) 0.77136(4) 0.73638(3) 0.03634(13) Uani 1 1 d . . . . .
I2 I 0.69893(7) 0.68165(4) 0.96077(4) 0.03880(13) Uani 1 1 d . . . . .
I4 I 0.68597(7) 0.58167(4) 0.57367(4) 0.04358(14) Uani 1 1 d . . . . .
Cu2 Cu 0.95487(17) 0.85305(9) 0.92489(8) 0.0584(3) Uani 1 1 d . . . . .
Cu1 Cu 0.47686(16) 0.85425(9) 0.92879(9) 0.0580(3) Uani 1 1 d . . . . .
S1 S -0.1575(3) -0.07504(16) 0.32336(14) 0.0387(4) Uani 1 1 d . . . . .
N2 N 0.2357(9) 0.0787(5) 0.4686(4) 0.0352(12) Uani 1 1 d . . . . .
N1 N 0.9328(8) 0.3655(5) 0.7241(5) 0.0375(12) Uani 1 1 d . . . . .
C5 C 0.5300(10) 0.2042(5) 0.6345(5) 0.0301(13) Uani 1 1 d . . . . .
C6 C 0.6671(10) 0.2290(6) 0.5575(5) 0.0352(14) Uani 1 1 d . . . . .
H6 H 0.623798 0.190824 0.474781 0.042 Uiso 1 1 calc R U . . .
C8 C 0.0366(10) 0.0074(5) 0.4513(5) 0.0311(13) Uani 1 1 d . . . . .
C4 C 0.6083(10) 0.2625(6) 0.7582(5) 0.0350(14) Uani 1 1 d . . . . .
H4 H 0.523828 0.247876 0.812448 0.042 Uiso 1 1 calc R U . . .
C7 C 0.3184(10) 0.1216(6) 0.5849(5) 0.0331(14) Uani 1 1 d . . . . .
C2 C 0.8634(11) 0.3088(6) 0.6034(6) 0.0394(15) Uani 1 1 d . . . . .
H2 H 0.951687 0.324768 0.551212 0.047 Uiso 1 1 calc R U . . .
C3 C 0.8065(11) 0.3403(6) 0.7994(6) 0.0410(15) Uani 1 1 d . . . . .
H3 H 0.856237 0.377195 0.881757 0.049 Uiso 1 1 calc R U . . .
C1 C 1.1396(12) 0.4551(7) 0.7719(7) 0.0498(18) Uani 1 1 d . . . . .
H1A H 1.238508 0.440077 0.712744 0.075 Uiso 1 1 calc R U . . .
H1B H 1.217196 0.447390 0.843022 0.075 Uiso 1 1 calc R U . . .
H1C H 1.098402 0.536529 0.791365 0.075 Uiso 1 1 calc R U . . .

loop_
_atom_site_aniso_label
_atom_site_aniso_U_11
_atom_site_aniso_U_22
_atom_site_aniso_U_33
_atom_site_aniso_U_23
_atom_site_aniso_U_13
_atom_site_aniso_U_12
I1 0.0380(2) 0.0362(2) 0.0338(2) 0.01674(19) 0.00525(17) 0.00451(19)
I3 0.0343(2) 0.0436(3) 0.0294(2) 0.01322(19) 0.00396(17) -0.00146(19)
I2 0.0428(2) 0.0430(3) 0.0386(2) 0.0225(2) 0.01114(18) 0.0086(2)
I4 0.0401(3) 0.0507(3) 0.0445(3) 0.0217(2) 0.01004(19) 0.0077(2)
Cu2 0.0656(6) 0.0634(7) 0.0526(6) 0.0262(5) 0.0193(5) 0.0064(5)
Cu1 0.0584(6) 0.0629(7) 0.0582(6) 0.0308(5) 0.0022(4) 0.0095(5)
S1 0.0424(9) 0.0471(10) 0.0297(8) 0.0192(7) 0.0067(7) -0.0024(8)
N2 0.039(3) 0.040(3) 0.032(3) 0.019(2) 0.012(2) 0.006(2)
N1 0.035(3) 0.041(3) 0.046(3) 0.028(3) 0.007(2) 0.009(2)
C5 0.038(3) 0.028(3) 0.033(3) 0.018(3) 0.012(3) 0.011(3)
C6 0.041(4) 0.040(4) 0.030(3) 0.017(3) 0.012(3) 0.005(3)
C8 0.038(3) 0.032(3) 0.030(3) 0.018(3) 0.008(2) 0.005(3)
C4 0.038(3) 0.039(4) 0.035(3) 0.019(3) 0.013(3) 0.009(3)
C7 0.041(3) 0.034(3) 0.037(3) 0.022(3) 0.020(3) 0.014(3)
C2 0.043(4) 0.043(4) 0.042(4) 0.025(3) 0.014(3) 0.006(3)
C3 0.048(4) 0.044(4) 0.035(3) 0.020(3) 0.005(3) 0.004(3)
C1 0.041(4) 0.049(4) 0.065(5) 0.030(4) 0.006(3) -0.002(3)

loop_
_atom_type_symbol
_atom_type_description
_atom_type_scat_dispersion_real
_atom_type_scat_dispersion_imag
_atom_type_scat_source
C C 0.0033 0.0016 'International Tables Vol C Tables 4.2.6.8 and 6.1.1.4'
H H 0.0000 0.0000 'International Tables Vol C Tables 4.2.6.8 and 6.1.1.4'
Cu Cu 0.3201 1.2651 'International Tables Vol C Tables 4.2.6.8 and 6.1.1.4'
I I -0.4742 1.8119 'International Tables Vol C Tables 4.2.6.8 and 6.1.1.4'
N N 0.0061 0.0033 'International Tables Vol C Tables 4.2.6.8 and 6.1.1.4'
S S 0.1246 0.1234 'International Tables Vol C Tables 4.2.6.8 and 6.1.1.4'

loop_
_geom_angle_atom_site_label_1
_geom_angle_atom_site_label_2
_geom_angle_atom_site_label_3
_geom_angle
_geom_angle_site_symmetry_1
_geom_angle_site_symmetry_3
_geom_angle_publ_flag
Cu2 I1 Cu2 73.51(4) 1_455 2_677 ?
Cu2 I1 Cu1 107.22(3) 1_455 2_677 ?
Cu2 I1 Cu1 70.27(3) 1_455 . ?
Cu1 I1 Cu2 109.74(3) . 2_677 ?
Cu1 I1 Cu2 63.43(3) 2_677 2_677 ?
Cu1 I1 Cu1 73.04(4) . 2_677 ?
Cu2 I3 Cu1 72.31(3) . 1_655 ?
Cu1 I2 Cu2 65.91(3) . . ?
I1 Cu2 I1 106.50(4) 1_655 2_677 ?
I1 Cu2 Cu1 123.48(4) 1_655 . ?
I1 Cu2 Cu1 57.78(3) 2_677 . ?
I3 Cu2 I1 108.73(4) . 1_655 ?
I3 Cu2 I1 102.23(3) . 2_677 ?
I3 Cu2 I2 113.95(4) . . ?
I3 Cu2 Cu1 127.16(4) . . ?
I2 Cu2 I1 114.56(4) . 2_677 ?
I2 Cu2 I1 110.32(4) . 1_655 ?
I2 Cu2 Cu1 56.84(3) . . ?
I1 Cu1 I1 106.96(4) . 2_677 ?
I1 Cu1 Cu2 126.79(4) . . ?
I1 Cu1 Cu2 58.79(3) 2_677 . ?
I3 Cu1 I1 107.30(4) 1_455 . ?
I3 Cu1 I1 100.38(3) 1_455 2_677 ?
I3 Cu1 Cu2 125.15(4) 1_455 . ?
I2 Cu1 I1 112.12(3) . . ?
I2 Cu1 I1 115.98(4) . 2_677 ?
I2 Cu1 I3 113.14(4) . 1_455 ?
I2 Cu1 Cu2 57.25(3) . . ?
C8 S1 C7 87.5(3) . 2_556 ?
C7 N2 C8 107.7(5) . . ?
C2 N1 C1 120.7(5) . . ?
C3 N1 C2 119.1(6) . . ?
C3 N1 C1 120.2(6) . . ?
C6 C5 C7 120.0(5) . . ?
C4 C5 C6 116.8(6) . . ?
C4 C5 C7 123.2(5) . . ?
C5 C6 H6 119.8 . . ?
C2 C6 C5 120.3(6) . . ?
C2 C6 H6 119.8 . . ?
N2 C8 S1 131.8(4) . . ?
N2 C8 C8 118.5(7) . 2_556 ?
C8 C8 S1 109.6(6) 2_556 . ?
C5 C4 H4 119.7 . . ?
C3 C4 C5 120.5(6) . . ?
C3 C4 H4 119.7 . . ?
N2 C7 S1 116.7(5) . 2_556 ?
N2 C7 C5 121.8(5) . . ?
C5 C7 S1 121.5(4) . 2_556 ?
N1 C2 C6 121.4(6) . . ?
N1 C2 H2 119.3 . . ?
C6 C2 H2 119.3 . . ?
N1 C3 C4 121.8(6) . . ?
N1 C3 H3 119.1 . . ?
C4 C3 H3 119.1 . . ?
N1 C1 H1A 109.5 . . ?
N1 C1 H1B 109.5 . . ?
N1 C1 H1C 109.5 . . ?
H1A C1 H1B 109.5 . . ?
H1A C1 H1C 109.5 . . ?
H1B C1 H1C 109.5 . . ?

loop_
_geom_bond_atom_site_label_1
_geom_bond_atom_site_label_2
_geom_bond_distance
_geom_bond_site_symmetry_2
_geom_bond_publ_flag
I1 Cu2 2.6943(11) 1_455 ?
I1 Cu2 2.7305(10) 2_677 ?
I1 Cu1 2.7010(11) 2_677 ?
I1 Cu1 2.6984(11) . ?
I3 Cu2 2.6079(10) . ?
I3 Cu1 2.6524(10) 1_655 ?
I2 Cu2 2.6307(11) . ?
I2 Cu1 2.6183(10) . ?
I4 I4 2.7753(9) 2_666 ?
Cu2 Cu1 2.8555(15) . ?
S1 C8 1.726(6) . ?
S1 C7 1.753(6) 2_556 ?
N2 C8 1.349(8) . ?
N2 C7 1.325(7) . ?
N1 C2 1.361(8) . ?
N1 C3 1.348(8) . ?
N1 C1 1.469(9) . ?
C5 C6 1.403(8) . ?
C5 C4 1.402(8) . ?
C5 C7 1.451(9) . ?
C6 H6 0.9300 . ?
C6 C2 1.363(9) . ?
C8 C8 1.368(11) 2_556 ?
C4 H4 0.9300 . ?
C4 C3 1.359(9) . ?
C2 H2 0.9300 . ?
C3 H3 0.9300 . ?
C1 H1A 0.9600 . ?
C1 H1B 0.9600 . ?
C1 H1C 0.9600 . ?

loop_
_geom_torsion_atom_site_label_1
_geom_torsion_atom_site_label_2
_geom_torsion_atom_site_label_3
_geom_torsion_atom_site_label_4
_geom_torsion
_geom_torsion_site_symmetry_1
_geom_torsion_site_symmetry_2
_geom_torsion_site_symmetry_3
_geom_torsion_site_symmetry_4
_geom_torsion_publ_flag
C5 C6 C2 N1 0.5(9) . . . . ?
C5 C4 C3 N1 0.9(9) . . . . ?
C6 C5 C4 C3 0.8(8) . . . . ?
C6 C5 C7 S1 173.1(4) . . . 2_556 ?
C6 C5 C7 N2 -7.8(8) . . . . ?
C8 N2 C7 S1 0.6(6) . . . 2_556 ?
C8 N2 C7 C5 -178.6(5) . . . . ?
C4 C5 C6 C2 -1.5(8) . . . . ?
C4 C5 C7 S1 -7.0(8) . . . 2_556 ?
C4 C5 C7 N2 172.1(5) . . . . ?
C7 S1 C8 N2 179.6(6) 2_556 . . . ?
C7 S1 C8 C8 0.0(6) 2_556 . . 2_556 ?
C7 N2 C8 S1 179.8(5) . . . . ?
C7 N2 C8 C8 -0.6(9) . . . 2_556 ?
C7 C5 C6 C2 178.4(5) . . . . ?
C7 C5 C4 C3 -179.1(6) . . . . ?
C2 N1 C3 C4 -1.9(9) . . . . ?
C3 N1 C2 C6 1.2(9) . . . . ?
C1 N1 C2 C6 -177.4(6) . . . . ?
C1 N1 C3 C4 176.7(6) . . . . ?
